data_4307558
loop_
_publ_author_name
'Shaun P. Green'
'Cameron Jones'
'Andreas Stasch'

_publ_section_title
;
Homo- and Heteroleptic Complexes of Four-Membered Group 13 Metal(I)
N-Heterocyclic Carbene Analogues with Group 10 Metal(0) Fragments
;
_journal_name_full 'Inorganic Chemistry'
_journal_page_first 11
_journal_page_last 13
_journal_paper_doi 10.1021/ic062057d
_journal_volume 46
_journal_year 2007
_chemical_formula_sum 'C94 H148 Ga2 N6 Ni O3'
_chemical_formula_weight 1608.33
_chemical_name_systematic
; 
 ? 
;
_space_group_IT_number 2
_symmetry_cell_setting triclinic
_symmetry_space_group_name_Hall '-P 1'
_symmetry_space_group_name_H-M 'P -1'
_atom_sites_solution_hydrogens geom
_atom_sites_solution_primary direct
_atom_sites_solution_secondary difmap
_audit_creation_method SHELXL-97
_cell_angle_alpha 80.05(3)
_cell_angle_beta 81.38(3)
_cell_angle_gamma 82.52(3)
_cell_formula_units_Z 2
_cell_length_a 13.496(3)
_cell_length_b 18.139(4)
_cell_length_c 18.576(4)
_cell_measurement_temperature 150(2)
_cell_volume 4403.0(18)
_computing_structure_refinement 'SHELXL-97 (Sheldrick, 1997)'
_computing_structure_solution 'SHELXS-97 (Sheldrick, 1990)'
_diffrn_ambient_temperature 150(2)
_diffrn_measured_fraction_theta_full 0.992
_diffrn_measured_fraction_theta_max 0.992
_diffrn_measurement_device_type 'Nonius Kappa CCD'
_diffrn_radiation_monochromator graphite
_diffrn_radiation_source 'fine-focus sealed tube'
_diffrn_radiation_type MoK\a
_diffrn_radiation_wavelength 0.71073
_diffrn_reflns_av_R_equivalents 0.0499
_diffrn_reflns_av_sigmaI/netI 0.0758
_diffrn_reflns_limit_h_max 16
_diffrn_reflns_limit_h_min -16
_diffrn_reflns_limit_k_max 21
_diffrn_reflns_limit_k_min -20
_diffrn_reflns_limit_l_max 22
_diffrn_reflns_limit_l_min -22
_diffrn_reflns_number 28640
_diffrn_reflns_theta_full 25.00
_diffrn_reflns_theta_max 25.00
_diffrn_reflns_theta_min 2.95
_exptl_absorpt_coefficient_mu 0.870
_exptl_absorpt_correction_T_max 0.880
_exptl_absorpt_correction_T_min 0.706
_exptl_absorpt_correction_type multi-scan
_exptl_absorpt_process_details 'Sortav (Blessing, 1995)'
_exptl_crystal_colour red
_exptl_crystal_density_diffrn 1.213
_exptl_crystal_density_method 'not measured'
_exptl_crystal_description block
_exptl_crystal_F_000 1736
_exptl_crystal_size_max 0.25
_exptl_crystal_size_mid 0.25
_exptl_crystal_size_min 0.15
_refine_diff_density_max 1.021
_refine_diff_density_min -0.667
_refine_diff_density_rms 0.092
_refine_ls_extinction_method none
_refine_ls_goodness_of_fit_ref 1.035
_refine_ls_hydrogen_treatment constr
_refine_ls_matrix_type full
_refine_ls_number_parameters 971
_refine_ls_number_reflns 15373
_refine_ls_number_restraints 91
_refine_ls_restrained_S_all 1.056
_refine_ls_R_factor_all 0.0904
_refine_ls_R_factor_gt 0.0663
_refine_ls_shift/su_max 0.000
_refine_ls_shift/su_mean 0.000
_refine_ls_structure_factor_coef Fsqd
_refine_ls_weighting_details 'calc w=1/[\s^2^(Fo^2^)+(0.0891P)^2^+6.4954P] where P=(Fo^2^+2Fc^2^)/3'
_refine_ls_weighting_scheme calc
_refine_ls_wR_factor_gt 0.1629
_refine_ls_wR_factor_ref 0.1769
_reflns_number_gt 11656
_reflns_number_total 15373
_reflns_threshold_expression >2sigma(I)
_cod_data_source_file ic062057dsi20061027_072413.cif
_cod_data_source_block compound3
_cod_original_cell_volume 4403.5(15)
_cod_database_code 4307558

loop_
_symmetry_equiv_pos_as_xyz
'x, y, z'
'-x, -y, -z'

loop_
_atom_site_label
_atom_site_type_symbol
_atom_site_fract_x
_atom_site_fract_y
_atom_site_fract_z
_atom_site_U_iso_or_equiv
_atom_site_adp_type
_atom_site_occupancy
_atom_site_symmetry_multiplicity
_atom_site_calc_flag
_atom_site_refinement_flags
_atom_site_disorder_assembly
_atom_site_disorder_group
Ga1 Ga 0.30404(3) 0.40432(2) 0.23545(3) 0.02557(14) Uani 1 1 d . . .
Ni1 Ni 0.33798(4) 0.28212(3) 0.22544(3) 0.02811(16) Uani 1 1 d . . .
O1 O 0.6803(7) 0.9406(6) 0.4029(7) 0.184(3) Uani 1 1 d U . .
N1 N 0.3580(3) 0.49175(18) 0.26990(19) 0.0247(8) Uani 1 1 d . . .
C1 C 0.2903(3) 0.5448(2) 0.2387(2) 0.0246(9) Uani 1 1 d . . .
Ga2 Ga 0.18604(3) 0.23960(2) 0.24767(3) 0.02480(14) Uani 1 1 d . . .
O2 O 0.7388(7) 0.7112(6) 0.3196(6) 0.191(4) Uani 1 1 d U . .
N2 N 0.2309(3) 0.50901(18) 0.20636(19) 0.0247(8) Uani 1 1 d . . .
C2 C 0.4530(3) 0.4983(2) 0.2913(2) 0.0271(9) Uani 1 1 d . . .
O3 O 0.4252(7) -0.1347(5) 0.1290(5) 0.159(3) Uani 1 1 d U . .
N3 N 0.2819(3) 0.62043(18) 0.23923(19) 0.0252(8) Uani 1 1 d . . .
C3 C 0.5309(3) 0.5325(2) 0.2423(3) 0.0340(11) Uani 1 1 d . . .
N4 N 0.0527(2) 0.21869(18) 0.31137(18) 0.0227(7) Uani 1 1 d . . .
C4 C 0.6187(3) 0.5397(3) 0.2713(3) 0.0427(13) Uani 1 1 d . . .
H4 H 0.6711 0.5643 0.2404 0.051 Uiso 1 1 calc R . .
N5 N 0.1041(2) 0.16774(18) 0.21173(18) 0.0228(7) Uani 1 1 d . . .
C5 C 0.6306(4) 0.5117(3) 0.3437(3) 0.0452(13) Uani 1 1 d . . .
H5 H 0.6892 0.5195 0.3627 0.054 Uiso 1 1 calc R . .
N6 N -0.0530(3) 0.13157(18) 0.28323(19) 0.0249(8) Uani 1 1 d . . .
C6 C 0.5584(4) 0.4728(3) 0.3883(3) 0.0413(12) Uani 1 1 d . . .
H6 H 0.5696 0.4510 0.4371 0.050 Uiso 1 1 calc R . .
C7 C 0.4688(3) 0.4644(2) 0.3634(3) 0.0330(10) Uani 1 1 d . . .
C8 C 0.5203(4) 0.5573(3) 0.1618(3) 0.0403(12) Uani 1 1 d . . .
H8 H 0.4509 0.5835 0.1584 0.048 Uiso 1 1 calc R . .
C9 C 0.5313(4) 0.4888(3) 0.1223(3) 0.0534(14) Uani 1 1 d . . .
H9A H 0.5985 0.4616 0.1254 0.080 Uiso 1 1 calc R . .
H9B H 0.5223 0.5055 0.0704 0.080 Uiso 1 1 calc R . .
H9C H 0.4801 0.4555 0.1457 0.080 Uiso 1 1 calc R . .
C10 C 0.5955(4) 0.6119(3) 0.1209(3) 0.0571(16) Uani 1 1 d . . .
H10A H 0.5911 0.6550 0.1470 0.086 Uiso 1 1 calc R . .
H10B H 0.5794 0.6296 0.0706 0.086 Uiso 1 1 calc R . .
H10C H 0.6640 0.5859 0.1189 0.086 Uiso 1 1 calc R . .
C11 C 0.3894(4) 0.4210(3) 0.4135(3) 0.0381(11) Uani 1 1 d . . .
H11 H 0.3555 0.3958 0.3815 0.046 Uiso 1 1 calc R . .
C12 C 0.4324(5) 0.3586(3) 0.4717(3) 0.0578(15) Uani 1 1 d . . .
H12A H 0.4874 0.3270 0.4475 0.087 Uiso 1 1 calc R . .
H12B H 0.3790 0.3276 0.4962 0.087 Uiso 1 1 calc R . .
H12C H 0.4580 0.3816 0.5083 0.087 Uiso 1 1 calc R . .
C13 C 0.3078(4) 0.4730(3) 0.4522(3) 0.0433(12) Uani 1 1 d . . .
H13A H 0.3382 0.4987 0.4843 0.065 Uiso 1 1 calc R . .
H13B H 0.2562 0.4432 0.4818 0.065 Uiso 1 1 calc R . .
H13C H 0.2767 0.5105 0.4152 0.065 Uiso 1 1 calc R . .
C14 C 0.1292(3) 0.5328(2) 0.1921(2) 0.0244(9) Uani 1 1 d . . .
C15 C 0.1082(3) 0.5372(2) 0.1194(2) 0.0268(9) Uani 1 1 d . . .
C16 C 0.0093(3) 0.5600(2) 0.1053(3) 0.0325(10) Uani 1 1 d . . .
H16 H -0.0062 0.5639 0.0564 0.039 Uiso 1 1 calc R . .
C17 C -0.0663(3) 0.5772(3) 0.1600(3) 0.0406(12) Uani 1 1 d . . .
H17 H -0.1327 0.5938 0.1488 0.049 Uiso 1 1 calc R . .
C18 C -0.0449(3) 0.5702(3) 0.2315(3) 0.0358(11) Uani 1 1 d . . .
H18 H -0.0979 0.5808 0.2693 0.043 Uiso 1 1 calc R . .
C19 C 0.0521(3) 0.5479(2) 0.2497(2) 0.0287(10) Uani 1 1 d . . .
C20 C 0.1904(3) 0.5160(3) 0.0591(2) 0.0316(10) Uani 1 1 d . . .
H20 H 0.2558 0.5271 0.0717 0.038 Uiso 1 1 calc R . .
C21 C 0.1763(4) 0.5600(3) -0.0177(3) 0.0437(12) Uani 1 1 d . . .
H21A H 0.1198 0.5429 -0.0355 0.066 Uiso 1 1 calc R . .
H21B H 0.2380 0.5514 -0.0518 0.066 Uiso 1 1 calc R . .
H21C H 0.1622 0.6139 -0.0147 0.066 Uiso 1 1 calc R . .
C22 C 0.1984(4) 0.4314(3) 0.0564(3) 0.0423(12) Uani 1 1 d . . .
H22A H 0.2075 0.4031 0.1054 0.063 Uiso 1 1 calc R . .
H22B H 0.2562 0.4176 0.0208 0.063 Uiso 1 1 calc R . .
H22C H 0.1365 0.4193 0.0414 0.063 Uiso 1 1 calc R . .
C23 C 0.0733(3) 0.5352(3) 0.3297(2) 0.0319(10) Uani 1 1 d . . .
H23 H 0.1390 0.5550 0.3301 0.038 Uiso 1 1 calc R . .
C24 C -0.0065(4) 0.5762(3) 0.3805(3) 0.0529(14) Uani 1 1 d . . .
H24A H -0.0107 0.6305 0.3626 0.079 Uiso 1 1 calc R . .
H24B H 0.0120 0.5662 0.4306 0.079 Uiso 1 1 calc R . .
H24C H -0.0721 0.5582 0.3810 0.079 Uiso 1 1 calc R . .
C25 C 0.0852(4) 0.4514(3) 0.3601(3) 0.0360(11) Uani 1 1 d . . .
H25A H 0.0239 0.4294 0.3565 0.054 Uiso 1 1 calc R . .
H25B H 0.0965 0.4444 0.4119 0.054 Uiso 1 1 calc R . .
H25C H 0.1429 0.4264 0.3315 0.054 Uiso 1 1 calc R . .
C26 C 0.3296(3) 0.6500(2) 0.2942(2) 0.0265(9) Uani 1 1 d . . .
H26 H 0.3726 0.6059 0.3176 0.032 Uiso 1 1 calc R . .
C27 C 0.4022(3) 0.7092(3) 0.2606(2) 0.0327(10) Uani 1 1 d . . .
H27A H 0.4497 0.6907 0.2200 0.039 Uiso 1 1 calc R . .
H27B H 0.3635 0.7563 0.2399 0.039 Uiso 1 1 calc R . .
C28 C 0.4609(3) 0.7252(3) 0.3193(3) 0.0376(11) Uani 1 1 d . . .
H28A H 0.5046 0.6792 0.3362 0.045 Uiso 1 1 calc R . .
H28B H 0.5048 0.7652 0.2974 0.045 Uiso 1 1 calc R . .
C29 C 0.3912(4) 0.7499(3) 0.3848(3) 0.0360(11) Uani 1 1 d . . .
H29A H 0.3537 0.7993 0.3693 0.043 Uiso 1 1 calc R . .
H29B H 0.4317 0.7556 0.4234 0.043 Uiso 1 1 calc R . .
C30 C 0.3172(4) 0.6925(3) 0.4162(3) 0.0377(11) Uani 1 1 d . . .
H30A H 0.2704 0.7109 0.4573 0.045 Uiso 1 1 calc R . .
H30B H 0.3546 0.6445 0.4363 0.045 Uiso 1 1 calc R . .
C31 C 0.2567(3) 0.6782(3) 0.3581(3) 0.0337(10) Uani 1 1 d . . .
H31A H 0.2162 0.7253 0.3396 0.040 Uiso 1 1 calc R . .
H31B H 0.2101 0.6401 0.3800 0.040 Uiso 1 1 calc R . .
C32 C 0.2307(4) 0.6720(2) 0.1813(3) 0.0361(11) Uani 1 1 d . . .
H32 H 0.1867 0.6403 0.1638 0.043 Uiso 1 1 calc R . .
C33 C 0.3031(5) 0.6992(3) 0.1127(3) 0.0529(14) Uani 1 1 d . . .
H33A H 0.3491 0.7316 0.1259 0.063 Uiso 1 1 calc R . .
H33B H 0.3444 0.6554 0.0945 0.063 Uiso 1 1 calc R . .
C34 C 0.2445(5) 0.7436(3) 0.0519(3) 0.0630(17) Uani 1 1 d . . .
H34A H 0.2924 0.7633 0.0094 0.076 Uiso 1 1 calc R . .
H34B H 0.2039 0.7098 0.0350 0.076 Uiso 1 1 calc R . .
C35 C 0.1756(6) 0.8084(3) 0.0794(4) 0.071(2) Uani 1 1 d . . .
H35A H 0.2168 0.8444 0.0923 0.085 Uiso 1 1 calc R . .
H35B H 0.1370 0.8351 0.0396 0.085 Uiso 1 1 calc R . .
C36 C 0.1034(5) 0.7816(4) 0.1461(4) 0.0684(19) Uani 1 1 d . . .
H36A H 0.0575 0.7498 0.1319 0.082 Uiso 1 1 calc R . .
H36B H 0.0619 0.8257 0.1639 0.082 Uiso 1 1 calc R . .
C37 C 0.1592(4) 0.7360(3) 0.2089(3) 0.0470(13) Uani 1 1 d . . .
H37A H 0.1977 0.7696 0.2281 0.056 Uiso 1 1 calc R . .
H37B H 0.1096 0.7153 0.2498 0.056 Uiso 1 1 calc R . .
C38 C 0.0302(3) 0.1707(2) 0.2689(2) 0.0211(8) Uani 1 1 d . . .
C39 C -0.0165(3) 0.2670(2) 0.3528(2) 0.0227(9) Uani 1 1 d . . .
C40 C -0.0903(3) 0.3184(2) 0.3192(2) 0.0271(9) Uani 1 1 d . . .
C41 C -0.1521(3) 0.3665(2) 0.3618(3) 0.0361(11) Uani 1 1 d . . .
H41 H -0.2032 0.4004 0.3403 0.043 Uiso 1 1 calc R . .
C42 C -0.1407(4) 0.3660(3) 0.4346(3) 0.0423(12) Uani 1 1 d . . .
H42 H -0.1834 0.3996 0.4625 0.051 Uiso 1 1 calc R . .
C43 C -0.0675(4) 0.3166(3) 0.4665(3) 0.0348(11) Uani 1 1 d . . .
H43 H -0.0599 0.3167 0.5165 0.042 Uiso 1 1 calc R . .
C44 C -0.0038(3) 0.2662(2) 0.4265(2) 0.0279(9) Uani 1 1 d . . .
C45 C -0.0988(3) 0.3245(2) 0.2377(2) 0.0290(10) Uani 1 1 d . . .
H45 H -0.0865 0.2725 0.2248 0.035 Uiso 1 1 calc R . .
C46 C -0.2026(4) 0.3586(3) 0.2174(3) 0.0452(13) Uani 1 1 d . . .
H46A H -0.2550 0.3349 0.2527 0.068 Uiso 1 1 calc R . .
H46B H -0.2087 0.3500 0.1677 0.068 Uiso 1 1 calc R . .
H46C H -0.2104 0.4129 0.2187 0.068 Uiso 1 1 calc R . .
C47 C -0.0178(3) 0.3701(3) 0.1915(3) 0.0345(11) Uani 1 1 d . . .
H47A H -0.0289 0.4218 0.2024 0.052 Uiso 1 1 calc R . .
H47B H -0.0212 0.3709 0.1391 0.052 Uiso 1 1 calc R . .
H47C H 0.0487 0.3471 0.2034 0.052 Uiso 1 1 calc R . .
C48 C 0.0790(4) 0.2143(3) 0.4624(3) 0.0369(11) Uani 1 1 d . . .
H48 H 0.0976 0.1711 0.4344 0.044 Uiso 1 1 calc R . .
C49 C 0.1731(4) 0.2558(3) 0.4553(3) 0.0562(15) Uani 1 1 d . . .
H49A H 0.1571 0.2989 0.4820 0.084 Uiso 1 1 calc R . .
H49B H 0.1948 0.2737 0.4031 0.084 Uiso 1 1 calc R . .
H49C H 0.2274 0.2214 0.4762 0.084 Uiso 1 1 calc R . .
C50 C 0.0468(5) 0.1820(3) 0.5426(3) 0.0527(14) Uani 1 1 d . . .
H50A H 0.0383 0.2220 0.5729 0.079 Uiso 1 1 calc R . .
H50B H 0.0985 0.1425 0.5598 0.079 Uiso 1 1 calc R . .
H50C H -0.0172 0.1606 0.5466 0.079 Uiso 1 1 calc R . .
C51 C 0.1378(3) 0.1112(2) 0.1664(2) 0.0247(9) Uani 1 1 d . . .
C52 C 0.1495(3) 0.1361(2) 0.0893(2) 0.0287(10) Uani 1 1 d . . .
C53 C 0.1853(4) 0.0834(3) 0.0435(3) 0.0399(12) Uani 1 1 d . . .
H53 H 0.1911 0.0986 -0.0084 0.048 Uiso 1 1 calc R . .
C54 C 0.2129(5) 0.0092(3) 0.0713(3) 0.0506(15) Uani 1 1 d . . .
H54 H 0.2372 -0.0261 0.0387 0.061 Uiso 1 1 calc R . .
C55 C 0.2051(4) -0.0138(3) 0.1469(3) 0.0456(13) Uani 1 1 d . . .
H55 H 0.2254 -0.0648 0.1657 0.055 Uiso 1 1 calc R . .
C56 C 0.1681(3) 0.0363(2) 0.1958(2) 0.0293(10) Uani 1 1 d . . .
C57 C 0.1243(3) 0.2187(2) 0.0574(2) 0.0318(10) Uani 1 1 d . . .
H57 H 0.1386 0.2491 0.0940 0.038 Uiso 1 1 calc R . .
C58 C 0.0131(4) 0.2376(3) 0.0490(3) 0.0552(15) Uani 1 1 d . . .
H58A H -0.0038 0.2101 0.0123 0.083 Uiso 1 1 calc R . .
H58B H -0.0010 0.2919 0.0329 0.083 Uiso 1 1 calc R . .
H58C H -0.0275 0.2231 0.0965 0.083 Uiso 1 1 calc R . .
C59 C 0.1885(5) 0.2440(3) -0.0142(3) 0.0532(14) Uani 1 1 d . . .
H59A H 0.1713 0.2198 -0.0533 0.080 Uiso 1 1 calc R . .
H59B H 0.2598 0.2300 -0.0085 0.080 Uiso 1 1 calc R . .
H59C H 0.1760 0.2988 -0.0275 0.080 Uiso 1 1 calc R . .
C60 C 0.1670(3) 0.0112(2) 0.2785(2) 0.0308(10) Uani 1 1 d . . .
H60 H 0.1047 0.0368 0.3038 0.037 Uiso 1 1 calc R . .
C61 C 0.1653(4) -0.0736(3) 0.3027(3) 0.0389(11) Uani 1 1 d . . .
H61A H 0.1108 -0.0907 0.2824 0.058 Uiso 1 1 calc R . .
H61B H 0.1541 -0.0848 0.3566 0.058 Uiso 1 1 calc R . .
H61C H 0.2299 -0.0999 0.2845 0.058 Uiso 1 1 calc R . .
C62 C 0.2579(4) 0.0368(3) 0.3043(3) 0.0393(11) Uani 1 1 d . . .
H62A H 0.3200 0.0091 0.2838 0.059 Uiso 1 1 calc R . .
H62B H 0.2516 0.0269 0.3582 0.059 Uiso 1 1 calc R . .
H62C H 0.2602 0.0909 0.2872 0.059 Uiso 1 1 calc R . .
C63 C -0.1074(3) 0.1214(2) 0.3600(2) 0.0280(9) Uani 1 1 d . . .
H63 H -0.0689 0.1471 0.3886 0.034 Uiso 1 1 calc R . .
C64 C -0.2141(3) 0.1609(3) 0.3686(3) 0.0370(11) Uani 1 1 d . . .
H64A H -0.2594 0.1344 0.3471 0.044 Uiso 1 1 calc R . .
H64B H -0.2151 0.2133 0.3422 0.044 Uiso 1 1 calc R . .
C65 C -0.2506(4) 0.1611(3) 0.4506(3) 0.0487(13) Uani 1 1 d . . .
H65A H -0.2081 0.1911 0.4707 0.058 Uiso 1 1 calc R . .
H65B H -0.3208 0.1853 0.4566 0.058 Uiso 1 1 calc R . .
C66 C -0.2463(4) 0.0828(3) 0.4936(3) 0.0448(13) Uani 1 1 d . . .
H66A H -0.2962 0.0550 0.4785 0.054 Uiso 1 1 calc R . .
H66B H -0.2647 0.0857 0.5468 0.054 Uiso 1 1 calc R . .
C67 C -0.1416(4) 0.0402(3) 0.4813(3) 0.0456(13) Uani 1 1 d . . .
H67A H -0.0936 0.0637 0.5033 0.055 Uiso 1 1 calc R . .
H67B H -0.1434 -0.0124 0.5064 0.055 Uiso 1 1 calc R . .
C68 C -0.1049(4) 0.0405(3) 0.3995(3) 0.0415(12) Uani 1 1 d . . .
H68A H -0.0353 0.0153 0.3931 0.050 Uiso 1 1 calc R . .
H68B H -0.1487 0.0127 0.3781 0.050 Uiso 1 1 calc R . .
C69 C -0.0871(3) 0.1019(2) 0.2225(2) 0.0292(10) Uani 1 1 d . . .
H69 H -0.0383 0.1171 0.1779 0.035 Uiso 1 1 calc R . .
C70 C -0.0813(4) 0.0162(3) 0.2306(3) 0.0436(12) Uani 1 1 d . . .
H70A H -0.1343 -0.0025 0.2698 0.052 Uiso 1 1 calc R . .
H70B H -0.0150 -0.0066 0.2448 0.052 Uiso 1 1 calc R . .
C71 C -0.0957(5) -0.0065(3) 0.1575(3) 0.0529(15) Uani 1 1 d . . .
H71A H -0.0414 0.0109 0.1187 0.064 Uiso 1 1 calc R . .
H71B H -0.0914 -0.0620 0.1628 0.064 Uiso 1 1 calc R . .
C72 C -0.1970(4) 0.0276(3) 0.1349(3) 0.0502(14) Uani 1 1 d . . .
H72A H -0.2513 0.0064 0.1714 0.060 Uiso 1 1 calc R . .
H72B H -0.2036 0.0145 0.0864 0.060 Uiso 1 1 calc R . .
C73 C -0.2086(4) 0.1130(3) 0.1300(3) 0.0455(13) Uani 1 1 d . . .
H73A H -0.2774 0.1334 0.1192 0.055 Uiso 1 1 calc R . .
H73B H -0.1600 0.1347 0.0890 0.055 Uiso 1 1 calc R . .
C74 C -0.1903(3) 0.1364(3) 0.2020(3) 0.0396(12) Uani 1 1 d . . .
H74A H -0.1941 0.1919 0.1961 0.048 Uiso 1 1 calc R . .
H74B H -0.2433 0.1194 0.2421 0.048 Uiso 1 1 calc R . .
C75 C 0.4581(4) 0.2582(3) 0.2875(4) 0.0522(15) Uani 1 1 d . . .
H75 H 0.4245 0.2879 0.3231 0.063 Uiso 1 1 calc R . .
C76 C 0.4211(4) 0.1909(3) 0.2845(3) 0.0475(14) Uani 1 1 d . . .
H76 H 0.3629 0.1773 0.3171 0.057 Uiso 1 1 calc R . .
C77 C 0.4707(4) 0.1378(3) 0.2303(4) 0.066(2) Uani 1 1 d . . .
H77A H 0.5439 0.1428 0.2208 0.079 Uiso 1 1 calc R . .
H77B H 0.4623 0.0854 0.2539 0.079 Uiso 1 1 calc R . .
C78 C 0.4297(5) 0.1514(3) 0.1572(4) 0.0603(17) Uani 1 1 d . . .
H78A H 0.3734 0.1204 0.1613 0.072 Uiso 1 1 calc R . .
H78B H 0.4832 0.1342 0.1194 0.072 Uiso 1 1 calc R . .
C79 C 0.3921(4) 0.2336(3) 0.1311(3) 0.0508(14) Uani 1 1 d . . .
H79 H 0.3285 0.2441 0.1134 0.061 Uiso 1 1 calc R . .
C80 C 0.4459(4) 0.2938(3) 0.1320(3) 0.0525(15) Uani 1 1 d . . .
H80 H 0.4161 0.3433 0.1169 0.063 Uiso 1 1 calc R . .
C81 C 0.5503(4) 0.2838(3) 0.1562(5) 0.075(2) Uani 1 1 d . . .
H81A H 0.5854 0.2348 0.1452 0.090 Uiso 1 1 calc R . .
H81B H 0.5896 0.3239 0.1269 0.090 Uiso 1 1 calc R . .
C82 C 0.5486(4) 0.2868(3) 0.2377(5) 0.074(2) Uani 1 1 d . . .
H82A H 0.6101 0.2569 0.2543 0.089 Uiso 1 1 calc R . .
H82B H 0.5517 0.3396 0.2436 0.089 Uiso 1 1 calc R . .
C83 C 0.6339(12) 0.9128(9) 0.4761(10) 0.186(6) Uani 1 1 d U . .
H83A H 0.6776 0.8718 0.5021 0.223 Uiso 1 1 calc R . .
H83B H 0.6137 0.9533 0.5066 0.223 Uiso 1 1 calc R . .
C84 C 0.5493(10) 0.8861(7) 0.4553(8) 0.152(4) Uani 1 1 d U . .
H84A H 0.4905 0.8930 0.4932 0.182 Uiso 1 1 calc R . .
H84B H 0.5642 0.8316 0.4532 0.182 Uiso 1 1 calc R . .
C85 C 0.5240(8) 0.9258(7) 0.3832(7) 0.131(4) Uani 1 1 d U . .
H85A H 0.5256 0.8899 0.3484 0.157 Uiso 1 1 calc R . .
H85B H 0.4563 0.9543 0.3883 0.157 Uiso 1 1 calc R . .
C86 C 0.6024(10) 0.9768(7) 0.3580(8) 0.150(4) Uani 1 1 d U . .
H86A H 0.6262 0.9785 0.3047 0.180 Uiso 1 1 calc R . .
H86B H 0.5788 1.0284 0.3682 0.180 Uiso 1 1 calc R . .
C87 C 0.8080(9) 0.7494(6) 0.3408(6) 0.116(3) Uani 1 1 d U . .
H87A H 0.7746 0.7763 0.3815 0.140 Uiso 1 1 calc R . .
H87B H 0.8622 0.7125 0.3602 0.140 Uiso 1 1 calc R . .
C88 C 0.8494(10) 0.7990(7) 0.2868(7) 0.146(4) Uani 1 1 d U . .
H88A H 0.9215 0.7822 0.2732 0.175 Uiso 1 1 calc R . .
H88B H 0.8438 0.8490 0.3024 0.175 Uiso 1 1 calc R . .
C89 C 0.7917(11) 0.8027(7) 0.2225(7) 0.155(4) Uani 1 1 d U . .
H89A H 0.7439 0.8490 0.2181 0.186 Uiso 1 1 calc R . .
H89B H 0.8386 0.8031 0.1761 0.186 Uiso 1 1 calc R . .
C90 C 0.7395(7) 0.7391(5) 0.2360(5) 0.098(3) Uani 1 1 d U . .
H90A H 0.7745 0.7001 0.2070 0.118 Uiso 1 1 calc R . .
H90B H 0.6700 0.7522 0.2235 0.118 Uiso 1 1 calc R . .
C91 C 0.4805(11) -0.1446(8) 0.0618(8) 0.165(5) Uani 1 1 d DU . .
H91A H 0.5055 -0.1984 0.0626 0.198 Uiso 1 1 calc R . .
H91B H 0.4366 -0.1295 0.0224 0.198 Uiso 1 1 calc R . .
C92 C 0.5565(12) -0.1045(10) 0.0477(10) 0.207(7) Uani 1 1 d DU . .
H92A H 0.5465 -0.0648 0.0048 0.249 Uiso 1 1 calc R . .
H92B H 0.6190 -0.1372 0.0345 0.249 Uiso 1 1 calc R . .
C93 C 0.5680(12) -0.0695(10) 0.1110(10) 0.199(6) Uani 1 1 d U . .
H93A H 0.5742 -0.0149 0.0963 0.238 Uiso 1 1 calc R . .
H93B H 0.6275 -0.0938 0.1346 0.238 Uiso 1 1 calc R . .
C94 C 0.4708(9) -0.0833(7) 0.1614(7) 0.138(4) Uani 1 1 d U . .
H94A H 0.4847 -0.1056 0.2118 0.165 Uiso 1 1 calc R . .
H94B H 0.4261 -0.0357 0.1637 0.165 Uiso 1 1 calc R . .

loop_
_atom_site_aniso_label
_atom_site_aniso_U_11
_atom_site_aniso_U_22
_atom_site_aniso_U_33
_atom_site_aniso_U_23
_atom_site_aniso_U_13
_atom_site_aniso_U_12
Ga1 0.0241(2) 0.0247(3) 0.0297(3) -0.0061(2) -0.0056(2) -0.00438(19)
Ni1 0.0214(3) 0.0264(3) 0.0379(3) -0.0088(2) -0.0026(2) -0.0042(2)
O1 0.137(5) 0.206(6) 0.218(6) -0.055(5) -0.020(5) -0.025(4)
N1 0.0262(18) 0.0265(18) 0.0246(19) -0.0057(15) -0.0096(15) -0.0056(15)
C1 0.023(2) 0.032(2) 0.017(2) -0.0030(17) -0.0015(17) -0.0019(18)
Ga2 0.0224(2) 0.0251(3) 0.0284(3) -0.00638(19) -0.00313(19) -0.00532(19)
O2 0.161(5) 0.202(6) 0.200(6) 0.015(5) -0.027(5) -0.037(5)
N2 0.0278(18) 0.0240(18) 0.0240(19) -0.0007(14) -0.0091(15) -0.0070(15)
C2 0.027(2) 0.027(2) 0.032(2) -0.0106(19) -0.0100(19) -0.0037(18)
O3 0.165(5) 0.144(5) 0.165(5) -0.033(4) 0.009(4) -0.027(4)
N3 0.0296(19) 0.0236(18) 0.0247(19) -0.0034(15) -0.0095(15) -0.0050(15)
C3 0.029(2) 0.032(2) 0.044(3) -0.014(2) -0.002(2) -0.0045(19)
N4 0.0229(17) 0.0231(17) 0.0230(19) -0.0055(14) -0.0013(14) -0.0048(14)
C4 0.025(2) 0.043(3) 0.064(4) -0.020(3) -0.003(2) -0.005(2)
N5 0.0263(18) 0.0229(17) 0.0220(18) -0.0058(14) -0.0043(15) -0.0084(14)
C5 0.034(3) 0.043(3) 0.069(4) -0.024(3) -0.028(3) 0.003(2)
N6 0.0269(18) 0.0260(18) 0.0228(19) -0.0039(15) -0.0022(15) -0.0076(15)
C6 0.042(3) 0.039(3) 0.051(3) -0.013(2) -0.026(3) -0.001(2)
C7 0.035(2) 0.028(2) 0.040(3) -0.010(2) -0.018(2) 0.0022(19)
C8 0.033(3) 0.046(3) 0.043(3) -0.011(2) 0.005(2) -0.015(2)
C9 0.063(4) 0.061(4) 0.042(3) -0.018(3) 0.004(3) -0.024(3)
C10 0.056(3) 0.057(3) 0.058(4) -0.018(3) 0.018(3) -0.024(3)
C11 0.050(3) 0.034(3) 0.035(3) -0.002(2) -0.022(2) -0.006(2)
C12 0.074(4) 0.048(3) 0.051(4) 0.009(3) -0.027(3) -0.004(3)
C13 0.047(3) 0.051(3) 0.035(3) -0.006(2) -0.008(2) -0.013(2)
C14 0.027(2) 0.021(2) 0.026(2) -0.0030(17) -0.0093(18) -0.0035(17)
C15 0.030(2) 0.025(2) 0.027(2) -0.0010(18) -0.0113(19) -0.0066(18)
C16 0.038(3) 0.031(2) 0.032(3) 0.001(2) -0.019(2) -0.006(2)
C17 0.026(2) 0.046(3) 0.052(3) -0.007(2) -0.014(2) 0.000(2)
C18 0.030(2) 0.036(3) 0.041(3) -0.009(2) -0.001(2) -0.001(2)
C19 0.033(2) 0.024(2) 0.031(2) -0.0054(18) -0.0074(19) -0.0036(18)
C20 0.031(2) 0.040(3) 0.025(2) -0.0001(19) -0.0086(19) -0.009(2)
C21 0.049(3) 0.052(3) 0.028(3) 0.000(2) -0.006(2) -0.009(2)
C22 0.050(3) 0.046(3) 0.029(3) -0.009(2) 0.000(2) 0.000(2)
C23 0.031(2) 0.039(3) 0.029(2) -0.012(2) -0.0005(19) -0.014(2)
C24 0.065(4) 0.055(3) 0.041(3) -0.022(3) 0.001(3) -0.004(3)
C25 0.040(3) 0.044(3) 0.026(2) -0.001(2) -0.007(2) -0.014(2)
C26 0.027(2) 0.031(2) 0.024(2) -0.0059(18) -0.0057(18) -0.0065(18)
C27 0.033(2) 0.038(3) 0.028(2) -0.007(2) 0.000(2) -0.009(2)
C28 0.032(2) 0.043(3) 0.041(3) -0.012(2) -0.004(2) -0.012(2)
C29 0.042(3) 0.037(3) 0.036(3) -0.013(2) -0.011(2) -0.009(2)
C30 0.045(3) 0.044(3) 0.027(3) -0.011(2) 0.000(2) -0.012(2)
C31 0.031(2) 0.038(3) 0.035(3) -0.013(2) -0.002(2) -0.010(2)
C32 0.047(3) 0.027(2) 0.040(3) 0.002(2) -0.026(2) -0.012(2)
C33 0.073(4) 0.054(3) 0.033(3) 0.008(2) -0.018(3) -0.018(3)
C34 0.103(5) 0.046(3) 0.045(4) 0.010(3) -0.034(3) -0.020(3)
C35 0.128(6) 0.041(3) 0.055(4) 0.008(3) -0.053(4) -0.023(4)
C36 0.077(4) 0.056(4) 0.078(5) -0.011(3) -0.046(4) 0.014(3)
C37 0.054(3) 0.038(3) 0.051(3) -0.004(2) -0.026(3) 0.005(2)
C38 0.025(2) 0.021(2) 0.018(2) -0.0018(16) -0.0055(17) -0.0041(16)
C39 0.023(2) 0.023(2) 0.023(2) -0.0056(17) -0.0015(17) -0.0079(17)
C40 0.024(2) 0.026(2) 0.032(2) -0.0036(18) -0.0015(18) -0.0086(18)
C41 0.030(2) 0.028(2) 0.049(3) -0.006(2) 0.000(2) -0.0040(19)
C42 0.041(3) 0.038(3) 0.045(3) -0.015(2) 0.014(2) -0.005(2)
C43 0.045(3) 0.038(3) 0.022(2) -0.010(2) 0.010(2) -0.018(2)
C44 0.031(2) 0.026(2) 0.028(2) -0.0044(18) -0.0020(19) -0.0105(18)
C45 0.027(2) 0.027(2) 0.035(3) -0.0024(19) -0.0123(19) -0.0054(18)
C46 0.034(3) 0.050(3) 0.050(3) 0.009(3) -0.017(2) -0.010(2)
C47 0.035(2) 0.035(3) 0.033(3) 0.001(2) -0.007(2) -0.005(2)
C48 0.053(3) 0.034(3) 0.026(2) -0.005(2) -0.012(2) -0.005(2)
C49 0.045(3) 0.064(4) 0.059(4) 0.009(3) -0.021(3) -0.015(3)
C50 0.076(4) 0.053(3) 0.032(3) 0.002(2) -0.015(3) -0.019(3)
C51 0.025(2) 0.030(2) 0.022(2) -0.0090(18) -0.0016(17) -0.0055(17)
C52 0.033(2) 0.030(2) 0.024(2) -0.0069(18) -0.0024(19) -0.0053(19)
C53 0.062(3) 0.039(3) 0.019(2) -0.005(2) -0.003(2) -0.009(2)
C54 0.087(4) 0.033(3) 0.030(3) -0.016(2) 0.003(3) -0.001(3)
C55 0.072(4) 0.028(2) 0.033(3) -0.005(2) 0.001(3) 0.003(2)
C56 0.037(2) 0.026(2) 0.026(2) -0.0037(18) -0.0053(19) -0.0031(19)
C57 0.043(3) 0.029(2) 0.024(2) -0.0035(19) -0.008(2) -0.003(2)
C58 0.059(4) 0.045(3) 0.056(4) 0.010(3) -0.015(3) -0.001(3)
C59 0.077(4) 0.040(3) 0.038(3) 0.001(2) 0.002(3) -0.008(3)
C60 0.039(3) 0.028(2) 0.025(2) -0.0033(18) -0.004(2) -0.0030(19)
C61 0.054(3) 0.033(3) 0.029(3) 0.000(2) -0.007(2) -0.007(2)
C62 0.049(3) 0.037(3) 0.035(3) -0.002(2) -0.014(2) -0.010(2)
C63 0.032(2) 0.031(2) 0.019(2) -0.0003(18) 0.0008(18) -0.0102(19)
C64 0.033(2) 0.042(3) 0.033(3) -0.005(2) 0.005(2) -0.003(2)
C65 0.046(3) 0.055(3) 0.040(3) -0.011(3) 0.011(2) -0.005(3)
C66 0.042(3) 0.060(3) 0.029(3) -0.001(2) 0.007(2) -0.014(2)
C67 0.052(3) 0.052(3) 0.028(3) 0.009(2) -0.001(2) -0.011(3)
C68 0.043(3) 0.038(3) 0.038(3) 0.003(2) 0.000(2) -0.003(2)
C69 0.030(2) 0.035(2) 0.027(2) -0.0084(19) -0.0064(19) -0.0110(19)
C70 0.056(3) 0.036(3) 0.047(3) -0.009(2) -0.022(3) -0.012(2)
C71 0.068(4) 0.046(3) 0.056(4) -0.025(3) -0.024(3) -0.008(3)
C72 0.056(3) 0.065(4) 0.041(3) -0.019(3) -0.014(3) -0.024(3)
C73 0.042(3) 0.061(3) 0.039(3) -0.013(3) -0.016(2) -0.006(3)
C74 0.031(2) 0.052(3) 0.041(3) -0.015(2) -0.012(2) -0.005(2)
C75 0.031(3) 0.043(3) 0.085(4) -0.008(3) -0.028(3) 0.007(2)
C76 0.033(3) 0.034(3) 0.077(4) -0.002(3) -0.021(3) 0.000(2)
C77 0.031(3) 0.031(3) 0.130(6) -0.016(3) 0.001(3) 0.004(2)
C78 0.053(3) 0.047(3) 0.082(5) -0.035(3) 0.019(3) -0.007(3)
C79 0.051(3) 0.047(3) 0.053(3) -0.026(3) 0.022(3) -0.011(3)
C80 0.040(3) 0.043(3) 0.071(4) -0.022(3) 0.023(3) -0.008(2)
C81 0.038(3) 0.046(3) 0.134(7) -0.020(4) 0.026(4) -0.013(3)
C82 0.028(3) 0.043(3) 0.155(8) -0.018(4) -0.025(4) 0.002(2)
C83 0.185(8) 0.174(7) 0.200(8) -0.012(5) -0.046(6) -0.022(5)
C84 0.142(6) 0.150(6) 0.171(7) -0.017(5) -0.038(5) -0.040(5)
C85 0.117(5) 0.146(6) 0.140(6) -0.024(5) -0.026(5) -0.038(5)
C86 0.150(6) 0.148(6) 0.156(7) -0.011(5) -0.024(5) -0.038(5)
C87 0.132(5) 0.122(5) 0.105(5) -0.019(4) -0.024(4) -0.040(5)
C88 0.163(6) 0.152(6) 0.130(6) -0.012(5) -0.034(5) -0.046(5)
C89 0.172(7) 0.160(6) 0.144(6) -0.011(5) -0.038(5) -0.056(5)
C90 0.094(4) 0.111(5) 0.100(5) -0.031(4) -0.011(4) -0.030(4)
C91 0.179(7) 0.155(7) 0.162(7) -0.028(5) 0.009(5) -0.052(5)
C92 0.197(8) 0.218(8) 0.212(8) -0.058(6) -0.002(6) -0.040(6)
C93 0.189(8) 0.211(8) 0.209(8) -0.043(6) -0.030(6) -0.055(6)
C94 0.147(6) 0.143(6) 0.129(6) -0.035(5) -0.013(5) -0.023(5)

loop_
_atom_type_symbol
_atom_type_description
_atom_type_scat_dispersion_real
_atom_type_scat_dispersion_imag
_atom_type_scat_source
C C 0.0033 0.0016 'International Tables Vol C Tables 4.2.6.8 and 6.1.1.4'
H H 0.0000 0.0000 'International Tables Vol C Tables 4.2.6.8 and 6.1.1.4'
N N 0.0061 0.0033 'International Tables Vol C Tables 4.2.6.8 and 6.1.1.4'
Ni Ni 0.3393 1.1124 'International Tables Vol C Tables 4.2.6.8 and 6.1.1.4'
Ga Ga 0.2307 1.6083 'International Tables Vol C Tables 4.2.6.8 and 6.1.1.4'
O O 0.0106 0.0060 'International Tables Vol C Tables 4.2.6.8 and 6.1.1.4'

loop_
_geom_angle_atom_site_label_1
_geom_angle_atom_site_label_2
_geom_angle_atom_site_label_3
_geom_angle
_geom_angle_site_symmetry_1
_geom_angle_site_symmetry_3
_geom_angle_publ_flag
N2 Ga1 N1 64.26(13) . . ?
N2 Ga1 Ni1 151.50(10) . . ?
N1 Ga1 Ni1 143.11(10) . . ?
C75 Ni1 C79 103.6(3) . . ?
C75 Ni1 C80 86.9(3) . . ?
C79 Ni1 C80 38.9(2) . . ?
C75 Ni1 C76 38.7(2) . . ?
C79 Ni1 C76 87.0(2) . . ?
C80 Ni1 C76 95.4(2) . . ?
C75 Ni1 Ga1 97.44(15) . . ?
C79 Ni1 Ga1 128.47(16) . . ?
C80 Ni1 Ga1 97.52(15) . . ?
C76 Ni1 Ga1 133.17(15) . . ?
C75 Ni1 Ga2 129.92(17) . . ?
C79 Ni1 Ga2 97.69(16) . . ?
C80 Ni1 Ga2 133.07(17) . . ?
C76 Ni1 Ga2 99.42(15) . . ?
Ga1 Ni1 Ga2 103.74(4) . . ?
C83 O1 C86 109.5(11) . . ?
C1 N1 C2 130.5(3) . . ?
C1 N1 Ga1 93.9(2) . . ?
C2 N1 Ga1 131.5(3) . . ?
N1 C1 N2 107.4(3) . . ?
N1 C1 N3 127.1(4) . . ?
N2 C1 N3 125.5(4) . . ?
N4 Ga2 N5 64.48(13) . . ?
N4 Ga2 Ni1 153.54(10) . . ?
N5 Ga2 Ni1 140.88(10) . . ?
C87 O2 C90 105.3(9) . . ?
C1 N2 C14 127.7(3) . . ?
C1 N2 Ga1 94.4(2) . . ?
C14 N2 Ga1 131.5(3) . . ?
C7 C2 C3 120.8(4) . . ?
C7 C2 N1 116.3(4) . . ?
C3 C2 N1 122.7(4) . . ?
C91 O3 C94 109.1(10) . . ?
C1 N3 C32 118.8(3) . . ?
C1 N3 C26 119.7(3) . . ?
C32 N3 C26 121.4(3) . . ?
C4 C3 C2 117.2(5) . . ?
C4 C3 C8 121.9(4) . . ?
C2 C3 C8 120.8(4) . . ?
C38 N4 C39 127.3(3) . . ?
C38 N4 Ga2 94.0(2) . . ?
C39 N4 Ga2 129.5(3) . . ?
C5 C4 C3 121.4(5) . . ?
C38 N5 C51 131.2(3) . . ?
C38 N5 Ga2 93.4(2) . . ?
C51 N5 Ga2 129.4(3) . . ?
C6 C5 C4 120.4(5) . . ?
C38 N6 C69 119.5(3) . . ?
C38 N6 C63 118.4(3) . . ?
C69 N6 C63 122.1(3) . . ?
C5 C6 C7 121.2(5) . . ?
C6 C7 C2 118.4(5) . . ?
C6 C7 C11 120.6(4) . . ?
C2 C7 C11 121.0(4) . . ?
C3 C8 C9 110.2(4) . . ?
C3 C8 C10 114.3(4) . . ?
C9 C8 C10 108.8(4) . . ?
C7 C11 C13 112.1(4) . . ?
C7 C11 C12 114.0(4) . . ?
C13 C11 C12 109.2(4) . . ?
C15 C14 C19 121.3(4) . . ?
C15 C14 N2 117.5(4) . . ?
C19 C14 N2 121.1(4) . . ?
C16 C15 C14 117.8(4) . . ?
C16 C15 C20 121.4(4) . . ?
C14 C15 C20 120.8(4) . . ?
C17 C16 C15 121.8(4) . . ?
C16 C17 C18 119.5(4) . . ?
C17 C18 C19 121.9(4) . . ?
C18 C19 C14 117.6(4) . . ?
C18 C19 C23 121.3(4) . . ?
C14 C19 C23 121.0(4) . . ?
C15 C20 C22 110.4(4) . . ?
C15 C20 C21 113.8(4) . . ?
C22 C20 C21 109.3(4) . . ?
C25 C23 C19 110.7(4) . . ?
C25 C23 C24 109.7(4) . . ?
C19 C23 C24 113.6(4) . . ?
N3 C26 C27 114.6(3) . . ?
N3 C26 C31 115.6(3) . . ?
C27 C26 C31 109.6(3) . . ?
C28 C27 C26 110.3(4) . . ?
C29 C28 C27 111.8(4) . . ?
C28 C29 C30 110.7(4) . . ?
C29 C30 C31 111.8(4) . . ?
C30 C31 C26 109.2(4) . . ?
N3 C32 C37 114.8(4) . . ?
N3 C32 C33 113.5(4) . . ?
C37 C32 C33 112.4(4) . . ?
C34 C33 C32 110.7(5) . . ?
C35 C34 C33 110.9(5) . . ?
C36 C35 C34 111.6(5) . . ?
C35 C36 C37 111.8(5) . . ?
C32 C37 C36 110.5(5) . . ?
N5 C38 N4 108.1(3) . . ?
N5 C38 N6 126.6(3) . . ?
N4 C38 N6 125.3(4) . . ?
C44 C39 C40 120.8(4) . . ?
C44 C39 N4 117.9(4) . . ?
C40 C39 N4 121.1(4) . . ?
C41 C40 C39 118.2(4) . . ?
C41 C40 C45 120.4(4) . . ?
C39 C40 C45 121.4(4) . . ?
C42 C41 C40 121.5(4) . . ?
C43 C42 C41 119.8(4) . . ?
C42 C43 C44 121.1(4) . . ?
C39 C44 C43 118.5(4) . . ?
C39 C44 C48 121.6(4) . . ?
C43 C44 C48 119.9(4) . . ?
C40 C45 C47 110.2(4) . . ?
C40 C45 C46 113.5(4) . . ?
C47 C45 C46 109.7(4) . . ?
C44 C48 C50 113.5(4) . . ?
C44 C48 C49 109.8(4) . . ?
C50 C48 C49 110.8(4) . . ?
C56 C51 C52 121.1(4) . . ?
C56 C51 N5 122.3(4) . . ?
C52 C51 N5 116.2(4) . . ?
C53 C52 C51 118.0(4) . . ?
C53 C52 C57 120.7(4) . . ?
C51 C52 C57 121.3(4) . . ?
C54 C53 C52 121.6(4) . . ?
C53 C54 C55 119.8(4) . . ?
C54 C55 C56 121.3(4) . . ?
C55 C56 C51 118.1(4) . . ?
C55 C56 C60 120.3(4) . . ?
C51 C56 C60 121.5(4) . . ?
C59 C57 C58 110.4(4) . . ?
C59 C57 C52 113.8(4) . . ?
C58 C57 C52 112.1(4) . . ?
C56 C60 C61 113.9(4) . . ?
C56 C60 C62 110.0(4) . . ?
C61 C60 C62 109.6(4) . . ?
N6 C63 C68 115.3(4) . . ?
N6 C63 C64 115.0(4) . . ?
C68 C63 C64 110.5(4) . . ?
C63 C64 C65 108.9(4) . . ?
C66 C65 C64 111.9(4) . . ?
C65 C66 C67 111.6(4) . . ?
C68 C67 C66 111.7(4) . . ?
C63 C68 C67 109.3(4) . . ?
N6 C69 C74 115.3(4) . . ?
N6 C69 C70 115.7(4) . . ?
C74 C69 C70 109.3(4) . . ?
C69 C70 C71 109.7(4) . . ?
C72 C71 C70 110.5(5) . . ?
C71 C72 C73 111.1(4) . . ?
C72 C73 C74 111.4(4) . . ?
C69 C74 C73 110.5(4) . . ?
C76 C75 C82 123.9(6) . . ?
C76 C75 Ni1 71.6(3) . . ?
C82 C75 Ni1 106.4(4) . . ?
C75 C76 C77 122.5(5) . . ?
C75 C76 Ni1 69.7(3) . . ?
C77 C76 Ni1 108.0(4) . . ?
C78 C77 C76 115.0(4) . . ?
C77 C78 C79 114.4(5) . . ?
C80 C79 C78 123.6(6) . . ?
C80 C79 Ni1 70.7(3) . . ?
C78 C79 Ni1 106.9(4) . . ?
C79 C80 C81 123.0(5) . . ?
C79 C80 Ni1 70.4(3) . . ?
C81 C80 Ni1 109.1(5) . . ?
C82 C81 C80 113.5(5) . . ?
C75 C82 C81 115.5(5) . . ?
C84 C83 O1 97.6(12) . . ?
C83 C84 C85 112.1(12) . . ?
C86 C85 C84 104.2(10) . . ?
O1 C86 C85 100.6(10) . . ?
C88 C87 O2 113.9(11) . . ?
C87 C88 C89 106.1(11) . . ?
C90 C89 C88 107.1(10) . . ?
C89 C90 O2 104.3(9) . . ?
C92 C91 O3 110.9(14) . . ?
C91 C92 C93 111.6(16) . . ?
C92 C93 C94 102.1(13) . . ?
O3 C94 C93 105.0(11) . . ?

loop_
_geom_bond_atom_site_label_1
_geom_bond_atom_site_label_2
_geom_bond_distance
_geom_bond_site_symmetry_2
_geom_bond_publ_flag
Ga1 N2 2.047(3) . ?
Ga1 N1 2.060(3) . ?
Ga1 Ni1 2.2384(8) . ?
Ni1 C75 2.086(5) . ?
Ni1 C79 2.088(5) . ?
Ni1 C80 2.091(5) . ?
Ni1 C76 2.111(5) . ?
Ni1 Ga2 2.2401(9) . ?
O1 C83 1.445(16) . ?
O1 C86 1.457(14) . ?
N1 C1 1.354(5) . ?
N1 C2 1.424(5) . ?
C1 N2 1.356(5) . ?
C1 N3 1.364(5) . ?
Ga2 N4 2.041(3) . ?
Ga2 N5 2.066(3) . ?
O2 C87 1.372(12) . ?
O2 C90 1.545(13) . ?
N2 C14 1.434(5) . ?
C2 C7 1.409(6) . ?
C2 C3 1.417(6) . ?
O3 C91 1.381(14) . ?
O3 C94 1.436(13) . ?
N3 C32 1.489(5) . ?
N3 C26 1.490(5) . ?
C3 C4 1.402(7) . ?
C3 C8 1.508(7) . ?
N4 C38 1.361(5) . ?
N4 C39 1.428(5) . ?
C4 C5 1.379(8) . ?
N5 C38 1.346(5) . ?
N5 C51 1.425(5) . ?
C5 C6 1.366(8) . ?
N6 C38 1.374(5) . ?
N6 C69 1.486(5) . ?
N6 C63 1.496(5) . ?
C6 C7 1.392(6) . ?
C7 C11 1.518(7) . ?
C8 C9 1.529(7) . ?
C8 C10 1.535(7) . ?
C11 C13 1.531(7) . ?
C11 C12 1.542(7) . ?
C14 C15 1.409(6) . ?
C14 C19 1.412(6) . ?
C15 C16 1.395(6) . ?
C15 C20 1.517(6) . ?
C16 C17 1.374(7) . ?
C17 C18 1.382(7) . ?
C18 C19 1.392(6) . ?
C19 C23 1.528(6) . ?
C20 C22 1.533(7) . ?
C20 C21 1.535(6) . ?
C23 C25 1.524(6) . ?
C23 C24 1.529(7) . ?
C26 C27 1.537(6) . ?
C26 C31 1.540(6) . ?
C27 C28 1.525(6) . ?
C28 C29 1.518(7) . ?
C29 C30 1.520(7) . ?
C30 C31 1.520(6) . ?
C32 C37 1.520(7) . ?
C32 C33 1.534(7) . ?
C33 C34 1.529(7) . ?
C34 C35 1.511(9) . ?
C35 C36 1.509(10) . ?
C36 C37 1.543(7) . ?
C39 C44 1.401(6) . ?
C39 C40 1.413(6) . ?
C40 C41 1.390(6) . ?
C40 C45 1.520(6) . ?
C41 C42 1.382(7) . ?
C42 C43 1.376(7) . ?
C43 C44 1.402(6) . ?
C44 C48 1.522(6) . ?
C45 C47 1.525(6) . ?
C45 C46 1.529(6) . ?
C48 C50 1.524(7) . ?
C48 C49 1.536(7) . ?
C51 C56 1.407(6) . ?
C51 C52 1.416(6) . ?
C52 C53 1.382(6) . ?
C52 C57 1.528(6) . ?
C53 C54 1.380(7) . ?
C54 C55 1.388(7) . ?
C55 C56 1.388(6) . ?
C56 C60 1.524(6) . ?
C57 C59 1.510(7) . ?
C57 C58 1.520(7) . ?
C60 C61 1.528(6) . ?
C60 C62 1.534(6) . ?
C63 C68 1.521(6) . ?
C63 C64 1.522(6) . ?
C64 C65 1.530(7) . ?
C65 C66 1.502(7) . ?
C66 C67 1.526(7) . ?
C67 C68 1.525(7) . ?
C69 C74 1.524(6) . ?
C69 C70 1.527(6) . ?
C70 C71 1.532(7) . ?
C71 C72 1.512(8) . ?
C72 C73 1.524(7) . ?
C73 C74 1.534(7) . ?
C75 C76 1.390(7) . ?
C75 C82 1.510(9) . ?
C76 C77 1.534(8) . ?
C77 C78 1.510(9) . ?
C78 C79 1.530(8) . ?
C79 C80 1.391(7) . ?
C80 C81 1.522(9) . ?
C81 C82 1.521(10) . ?
C83 C84 1.423(16) . ?
C84 C85 1.472(14) . ?
C85 C86 1.467(14) . ?
C87 C88 1.333(13) . ?
C88 C89 1.508(15) . ?
C89 C90 1.396(13) . ?
C91 C92 1.303(13) . ?
C92 C93 1.466(19) . ?
C93 C94 1.516(17) . ?
